data_4066300
loop_
_publ_author_name
'Birkmann, Birgit'
'Voss, Tanja'
'Geier, Stephen J.'
'Ullrich, Matthias'
'Kehr, Gerald'
'Erker, Gerhard'
'Stephan, Douglas W.'

_publ_section_title
;
 Frustrated Lewis Pairs and Ring-Opening of THF, Dioxane, and
 Thioxane&#x2020;
;
_journal_issue 21
_journal_name_full Organometallics
_journal_page_first 5310
_journal_paper_doi 10.1021/om1003896
_journal_volume 29
_journal_year 2010
_chemical_formula_sum 'C28 H24 B F15 N2 O'
_chemical_formula_weight 700.30
_chemical_name_systematic
; 
 ? 
;
_space_group_IT_number 14
_symmetry_cell_setting monoclinic
_symmetry_space_group_name_Hall '-P 2ybc'
_symmetry_space_group_name_H-M 'P 1 21/c 1'
_atom_sites_solution_hydrogens geom
_atom_sites_solution_primary direct
_atom_sites_solution_secondary difmap
_audit_creation_method SHELXL-97
_cell_angle_alpha 90.00
_cell_angle_beta 94.936(2)
_cell_angle_gamma 90.00
_cell_formula_units_Z 4
_cell_length_a 11.0576(6)
_cell_length_b 12.6641(6)
_cell_length_c 20.5009(9)
_cell_measurement_temperature 150(2)
_cell_volume 2860.2(2)
_computing_structure_refinement 'SHELXL-97 (Sheldrick, 1997)'
_computing_structure_solution 'SHELXS-97 (Sheldrick, 1990)'
_diffrn_ambient_temperature 150(2)
_diffrn_measured_fraction_theta_full 0.990
_diffrn_measured_fraction_theta_max 0.990
_diffrn_radiation_monochromator graphite
_diffrn_radiation_source 'fine-focus sealed tube'
_diffrn_radiation_type MoK\a
_diffrn_radiation_wavelength 0.71073
_diffrn_reflns_av_R_equivalents 0.0406
_diffrn_reflns_av_sigmaI/netI 0.0481
_diffrn_reflns_limit_h_max 14
_diffrn_reflns_limit_h_min -14
_diffrn_reflns_limit_k_max 16
_diffrn_reflns_limit_k_min -14
_diffrn_reflns_limit_l_max 26
_diffrn_reflns_limit_l_min -25
_diffrn_reflns_number 23948
_diffrn_reflns_theta_full 27.51
_diffrn_reflns_theta_max 27.51
_diffrn_reflns_theta_min 1.85
_exptl_absorpt_coefficient_mu 0.166
_exptl_absorpt_correction_T_max 0.9365
_exptl_absorpt_correction_T_min 0.9365
_exptl_absorpt_correction_type multi-scan
_exptl_absorpt_process_details SADABS
_exptl_crystal_colour colourless
_exptl_crystal_density_diffrn 1.626
_exptl_crystal_density_method 'not measured'
_exptl_crystal_description block
_exptl_crystal_F_000 1416
_exptl_crystal_size_max 0.40
_exptl_crystal_size_mid 0.40
_exptl_crystal_size_min 0.40
_refine_diff_density_max 0.281
_refine_diff_density_min -0.234
_refine_diff_density_rms 0.049
_refine_ls_extinction_method none
_refine_ls_goodness_of_fit_ref 1.019
_refine_ls_hydrogen_treatment noref
_refine_ls_matrix_type full
_refine_ls_number_parameters 428
_refine_ls_number_reflns 6521
_refine_ls_number_restraints 0
_refine_ls_restrained_S_all 1.019
_refine_ls_R_factor_all 0.0779
_refine_ls_R_factor_gt 0.0403
_refine_ls_shift/su_max 0.000
_refine_ls_shift/su_mean 0.000
_refine_ls_structure_factor_coef Fsqd
_refine_ls_weighting_details 'calc w=1/[\s^2^(Fo^2^)+(0.0417P)^2^+0.7970P] where P=(Fo^2^+2Fc^2^)/3'
_refine_ls_weighting_scheme calc
_refine_ls_wR_factor_gt 0.0894
_refine_ls_wR_factor_ref 0.1044
_reflns_number_gt 4208
_reflns_number_total 6521
_reflns_threshold_expression >2sigma(I)
_cod_data_source_file om1003896_si_002.cif
_cod_data_source_block bb023_0m
_cod_original_sg_symbol_H-M P2(1)/c
_cod_database_code 4066300

loop_
_symmetry_equiv_pos_as_xyz
'x, y, z'
'-x, y+1/2, -z+1/2'
'-x, -y, -z'
'x, -y-1/2, z-1/2'

loop_
_atom_site_label
_atom_site_type_symbol
_atom_site_fract_x
_atom_site_fract_y
_atom_site_fract_z
_atom_site_U_iso_or_equiv
_atom_site_adp_type
_atom_site_occupancy
_atom_site_symmetry_multiplicity
_atom_site_calc_flag
_atom_site_refinement_flags
B1 B 0.1273(2) 0.16227(17) 0.19849(10) 0.0246(5) Uani 1 1 d .
C1 C 0.17960(17) 0.27668(15) 0.17215(9) 0.0257(4) Uani 1 1 d .
C2 C 0.29461(17) 0.31024(16) 0.19619(9) 0.0286(4) Uani 1 1 d .
C3 C 0.34271(18) 0.40771(16) 0.18490(10) 0.0305(5) Uani 1 1 d .
C4 C 0.27484(19) 0.47961(15) 0.14779(10) 0.0319(5) Uani 1 1 d .
C5 C 0.16019(19) 0.45200(15) 0.12262(10) 0.0294(4) Uani 1 1 d .
C6 C 0.11508(17) 0.35355(15) 0.13591(9) 0.0259(4) Uani 1 1 d .
C7 C 0.00136(16) 0.11994(14) 0.15602(9) 0.0233(4) Uani 1 1 d .
C8 C -0.00758(17) 0.11471(14) 0.08824(9) 0.0242(4) Uani 1 1 d .
C9 C -0.10319(18) 0.07224(15) 0.04955(9) 0.0266(4) Uani 1 1 d .
C10 C -0.19860(18) 0.02915(15) 0.07919(10) 0.0296(5) Uani 1 1 d .
C11 C -0.19497(17) 0.03034(15) 0.14627(10) 0.0290(4) Uani 1 1 d .
C12 C -0.09769(17) 0.07525(15) 0.18292(9) 0.0261(4) Uani 1 1 d .
C13 C 0.22288(16) 0.06307(15) 0.19007(9) 0.0257(4) Uani 1 1 d .
C14 C 0.30684(18) 0.05642(16) 0.14410(10) 0.0308(5) Uani 1 1 d .
C15 C 0.37529(18) -0.03243(18) 0.13330(11) 0.0361(5) Uani 1 1 d .
C16 C 0.36079(18) -0.12087(17) 0.16976(11) 0.0368(5) Uani 1 1 d .
C17 C 0.27991(18) -0.11974(16) 0.21665(10) 0.0319(5) Uani 1 1 d .
C18 C 0.21331(17) -0.02982(15) 0.22565(9) 0.0268(4) Uani 1 1 d .
C19 C 0.03801(18) 0.26472(15) 0.28286(9) 0.0293(5) Uani 1 1 d .
H19A H -0.0379 0.2635 0.2535 0.035 Uiso 1 1 calc R
H19B H 0.0808 0.3317 0.2754 0.035 Uiso 1 1 calc R
C20 C 0.00805(18) 0.25925(16) 0.35292(9) 0.0316(5) Uani 1 1 d .
H20A H -0.0413 0.1954 0.3591 0.038 Uiso 1 1 calc R
H20B H -0.0412 0.3216 0.3628 0.038 Uiso 1 1 calc R
C21 C 0.12164(19) 0.25592(16) 0.40072(10) 0.0341(5) Uani 1 1 d .
H21A H 0.1866 0.2980 0.3829 0.041 Uiso 1 1 calc R
H21B H 0.1035 0.2880 0.4428 0.041 Uiso 1 1 calc R
C22 C 0.16568(17) 0.14371(16) 0.41260(10) 0.0301(5) Uani 1 1 d .
H22A H 0.1548 0.1041 0.3709 0.036 Uiso 1 1 calc R
H22B H 0.1148 0.1094 0.4439 0.036 Uiso 1 1 calc R
C23 C 0.3231(2) 0.20964(18) 0.49620(11) 0.0442(6) Uani 1 1 d .
H23A H 0.4065 0.1990 0.5154 0.066 Uiso 1 1 calc R
H23B H 0.2663 0.1948 0.5292 0.066 Uiso 1 1 calc R
H23C H 0.3129 0.2829 0.4813 0.066 Uiso 1 1 calc R
C24 C 0.3792(2) 0.16389(19) 0.38742(13) 0.0494(6) Uani 1 1 d .
H24A H 0.3714 0.2393 0.3771 0.074 Uiso 1 1 calc R
H24B H 0.3560 0.1223 0.3480 0.074 Uiso 1 1 calc R
H24C H 0.4635 0.1480 0.4031 0.074 Uiso 1 1 calc R
C25 C 0.3255(2) 0.02676(16) 0.46539(11) 0.0369(5) Uani 1 1 d .
H25A H 0.4089 0.0269 0.4872 0.044 Uiso 1 1 calc R
H25B H 0.2695 0.0115 0.4994 0.044 Uiso 1 1 calc R
C26 C 0.3161(2) -0.06265(16) 0.41656(11) 0.0382(5) Uani 1 1 d .
H26A H 0.2301 -0.0742 0.4004 0.046 Uiso 1 1 calc R
H26B H 0.3621 -0.0451 0.3787 0.046 Uiso 1 1 calc R
C27 C 0.2821(2) -0.20304(19) 0.49296(12) 0.0521(6) Uani 1 1 d .
H27A H 0.2050 -0.2199 0.4679 0.078 Uiso 1 1 calc R
H27B H 0.2679 -0.1512 0.5270 0.078 Uiso 1 1 calc R
H27C H 0.3167 -0.2675 0.5134 0.078 Uiso 1 1 calc R
C28 C 0.3888(2) -0.23810(18) 0.39927(12) 0.0484(6) Uani 1 1 d .
H28A H 0.4239 -0.3017 0.4206 0.073 Uiso 1 1 calc R
H28B H 0.4454 -0.2092 0.3696 0.073 Uiso 1 1 calc R
H28C H 0.3120 -0.2562 0.3743 0.073 Uiso 1 1 calc R
F1 F 0.36714(10) 0.24418(9) 0.23405(6) 0.0399(3) Uani 1 1 d .
F2 F 0.45525(10) 0.43463(10) 0.21014(6) 0.0432(3) Uani 1 1 d .
F3 F 0.32002(12) 0.57594(9) 0.13620(7) 0.0481(3) Uani 1 1 d .
F4 F 0.09259(11) 0.52139(9) 0.08502(6) 0.0434(3) Uani 1 1 d .
F5 F -0.00091(10) 0.33579(8) 0.11129(6) 0.0346(3) Uani 1 1 d .
F6 F 0.08510(10) 0.15361(9) 0.05558(5) 0.0322(3) Uani 1 1 d .
F7 F -0.10586(11) 0.07436(9) -0.01625(5) 0.0365(3) Uani 1 1 d .
F8 F -0.29308(11) -0.01326(10) 0.04287(6) 0.0419(3) Uani 1 1 d .
F9 F -0.28814(11) -0.01211(10) 0.17567(6) 0.0443(3) Uani 1 1 d .
F10 F -0.10427(10) 0.07196(9) 0.24844(5) 0.0357(3) Uani 1 1 d .
F11 F 0.32812(11) 0.14074(10) 0.10539(6) 0.0413(3) Uani 1 1 d .
F12 F 0.45492(12) -0.03199(11) 0.08717(7) 0.0537(4) Uani 1 1 d .
F13 F 0.42607(12) -0.20840(10) 0.16008(7) 0.0548(4) Uani 1 1 d .
F14 F 0.26568(11) -0.20710(9) 0.25283(7) 0.0468(3) Uani 1 1 d .
F15 F 0.13267(10) -0.03644(8) 0.27149(6) 0.0343(3) Uani 1 1 d .
N2 N 0.29799(14) 0.13666(13) 0.43933(8) 0.0308(4) Uani 1 1 d .
N3 N 0.36634(16) -0.15919(13) 0.44915(9) 0.0370(4) Uani 1 1 d .
O1 O 0.11283(11) 0.17770(9) 0.26792(6) 0.0252(3) Uani 1 1 d .

loop_
_atom_site_aniso_label
_atom_site_aniso_U_11
_atom_site_aniso_U_22
_atom_site_aniso_U_33
_atom_site_aniso_U_23
_atom_site_aniso_U_13
_atom_site_aniso_U_12
B1 0.0239(11) 0.0255(11) 0.0243(11) -0.0005(9) 0.0019(9) 0.0007(9)
C1 0.0238(10) 0.0292(10) 0.0241(10) -0.0029(8) 0.0028(8) -0.0011(8)
C2 0.0255(10) 0.0330(11) 0.0270(10) 0.0014(8) -0.0003(8) -0.0013(9)
C3 0.0245(10) 0.0371(12) 0.0298(11) -0.0034(9) 0.0016(8) -0.0069(9)
C4 0.0363(12) 0.0243(10) 0.0361(12) -0.0020(9) 0.0088(9) -0.0078(9)
C5 0.0339(11) 0.0248(10) 0.0298(11) -0.0001(8) 0.0038(9) 0.0052(9)
C6 0.0212(10) 0.0284(10) 0.0280(10) -0.0044(8) 0.0028(8) -0.0007(8)
C7 0.0227(10) 0.0205(9) 0.0267(10) 0.0012(8) 0.0020(8) 0.0039(8)
C8 0.0225(10) 0.0220(9) 0.0290(10) 0.0002(8) 0.0068(8) 0.0010(8)
C9 0.0302(11) 0.0235(10) 0.0257(10) -0.0026(8) 0.0008(8) 0.0040(8)
C10 0.0263(10) 0.0244(10) 0.0368(12) -0.0030(9) -0.0053(9) 0.0012(8)
C11 0.0213(10) 0.0278(11) 0.0388(12) 0.0054(9) 0.0071(9) -0.0005(8)
C12 0.0261(10) 0.0263(10) 0.0257(10) 0.0035(8) 0.0022(8) 0.0025(8)
C13 0.0205(10) 0.0293(11) 0.0265(10) -0.0024(8) -0.0027(8) -0.0021(8)
C14 0.0260(11) 0.0377(12) 0.0286(11) 0.0002(9) 0.0013(9) 0.0019(9)
C15 0.0214(10) 0.0518(14) 0.0354(12) -0.0088(10) 0.0044(9) 0.0061(10)
C16 0.0259(11) 0.0373(12) 0.0458(13) -0.0119(10) -0.0047(10) 0.0119(10)
C17 0.0263(11) 0.0266(11) 0.0414(12) -0.0001(9) -0.0053(9) 0.0022(9)
C18 0.0213(10) 0.0295(11) 0.0292(10) -0.0040(8) -0.0009(8) -0.0004(8)
C19 0.0323(11) 0.0254(10) 0.0300(11) -0.0001(8) 0.0023(9) 0.0075(9)
C20 0.0309(11) 0.0325(11) 0.0315(11) -0.0016(9) 0.0045(9) 0.0085(9)
C21 0.0371(12) 0.0358(12) 0.0287(11) -0.0037(9) -0.0008(9) 0.0072(10)
C22 0.0253(10) 0.0348(11) 0.0296(11) 0.0026(9) -0.0007(8) -0.0015(9)
C23 0.0416(13) 0.0403(13) 0.0477(14) -0.0026(11) -0.0137(11) -0.0034(11)
C24 0.0377(13) 0.0501(15) 0.0635(16) 0.0132(12) 0.0221(12) -0.0008(11)
C25 0.0326(12) 0.0337(12) 0.0428(13) 0.0056(10) -0.0065(10) 0.0029(9)
C26 0.0351(12) 0.0367(12) 0.0421(13) 0.0043(10) -0.0013(10) 0.0018(10)
C27 0.0651(17) 0.0399(14) 0.0514(15) 0.0025(12) 0.0049(13) -0.0079(13)
C28 0.0502(15) 0.0370(13) 0.0575(16) -0.0035(11) 0.0020(12) 0.0004(11)
F1 0.0306(7) 0.0422(7) 0.0444(7) 0.0101(6) -0.0113(6) -0.0043(5)
F2 0.0293(7) 0.0482(8) 0.0507(8) -0.0019(6) -0.0041(6) -0.0145(6)
F3 0.0505(8) 0.0316(7) 0.0618(9) 0.0037(6) 0.0031(7) -0.0153(6)
F4 0.0417(8) 0.0285(6) 0.0589(8) 0.0093(6) -0.0013(6) 0.0047(6)
F5 0.0244(6) 0.0302(6) 0.0480(7) 0.0019(5) -0.0046(5) 0.0014(5)
F6 0.0303(6) 0.0394(7) 0.0280(6) -0.0018(5) 0.0086(5) -0.0061(5)
F7 0.0395(7) 0.0436(7) 0.0257(6) -0.0063(5) -0.0010(5) 0.0011(6)
F8 0.0303(7) 0.0461(7) 0.0472(8) -0.0061(6) -0.0080(6) -0.0081(6)
F9 0.0286(7) 0.0564(8) 0.0481(8) 0.0092(6) 0.0051(6) -0.0138(6)
F10 0.0328(7) 0.0476(7) 0.0273(6) 0.0058(5) 0.0058(5) -0.0065(6)
F11 0.0367(7) 0.0490(8) 0.0403(7) 0.0074(6) 0.0158(6) 0.0050(6)
F12 0.0360(7) 0.0751(10) 0.0522(8) -0.0069(7) 0.0171(6) 0.0144(7)
F13 0.0415(8) 0.0479(8) 0.0745(10) -0.0144(7) 0.0022(7) 0.0230(6)
F14 0.0453(8) 0.0285(7) 0.0661(9) 0.0063(6) 0.0017(7) 0.0071(6)
F15 0.0367(7) 0.0277(6) 0.0396(7) 0.0027(5) 0.0099(5) 0.0014(5)
N2 0.0242(9) 0.0312(9) 0.0364(10) 0.0058(8) -0.0003(7) -0.0004(7)
N3 0.0356(10) 0.0261(9) 0.0478(11) 0.0032(8) -0.0044(8) -0.0018(8)
O1 0.0278(7) 0.0241(7) 0.0237(7) -0.0011(5) 0.0016(5) 0.0047(6)

loop_
_atom_type_symbol
_atom_type_description
_atom_type_scat_dispersion_real
_atom_type_scat_dispersion_imag
_atom_type_scat_source
C C 0.0033 0.0016 'International Tables Vol C Tables 4.2.6.8 and 6.1.1.4'
H H 0.0000 0.0000 'International Tables Vol C Tables 4.2.6.8 and 6.1.1.4'
N N 0.0061 0.0033 'International Tables Vol C Tables 4.2.6.8 and 6.1.1.4'
B B 0.0013 0.0007 'International Tables Vol C Tables 4.2.6.8 and 6.1.1.4'
F F 0.0171 0.0103 'International Tables Vol C Tables 4.2.6.8 and 6.1.1.4'
O O 0.0106 0.0060 'International Tables Vol C Tables 4.2.6.8 and 6.1.1.4'

loop_
_geom_angle_atom_site_label_1
_geom_angle_atom_site_label_2
_geom_angle_atom_site_label_3
_geom_angle
O1 B1 C13 109.08(15)
O1 B1 C7 113.35(16)
C13 B1 C7 102.31(14)
O1 B1 C1 105.65(15)
C13 B1 C1 112.45(16)
C7 B1 C1 114.09(15)
C6 C1 C2 112.87(17)
C6 C1 B1 127.41(16)
C2 C1 B1 118.89(16)
F1 C2 C3 115.66(17)
F1 C2 C1 119.49(17)
C3 C2 C1 124.85(18)
F2 C3 C4 119.23(18)
F2 C3 C2 121.39(18)
C4 C3 C2 119.38(18)
F3 C4 C3 120.44(18)
F3 C4 C5 120.60(18)
C3 C4 C5 118.96(18)
F4 C5 C4 119.77(17)
F4 C5 C6 120.60(17)
C4 C5 C6 119.63(18)
F5 C6 C5 115.03(16)
F5 C6 C1 120.68(16)
C5 C6 C1 124.29(17)
C8 C7 C12 112.83(17)
C8 C7 B1 121.57(16)
C12 C7 B1 125.16(16)
F6 C8 C9 115.53(16)
F6 C8 C7 118.90(16)
C9 C8 C7 125.57(18)
F7 C9 C10 119.93(17)
F7 C9 C8 121.28(17)
C10 C9 C8 118.77(18)
F8 C10 C11 120.97(18)
F8 C10 C9 120.27(18)
C11 C10 C9 118.76(18)
F9 C11 C10 119.06(17)
F9 C11 C12 120.66(18)
C10 C11 C12 120.28(18)
F10 C12 C11 114.97(17)
F10 C12 C7 121.25(16)
C11 C12 C7 123.78(18)
C14 C13 C18 113.06(18)
C14 C13 B1 126.05(17)
C18 C13 B1 120.44(17)
F11 C14 C13 120.63(17)
F11 C14 C15 114.80(18)
C13 C14 C15 124.57(19)
F12 C15 C16 120.21(19)
F12 C15 C14 120.6(2)
C16 C15 C14 119.22(19)
F13 C16 C15 120.4(2)
F13 C16 C17 120.2(2)
C15 C16 C17 119.43(19)
F14 C17 C16 119.47(18)
F14 C17 C18 121.04(19)
C16 C17 C18 119.48(19)
F15 C18 C17 115.72(17)
F15 C18 C13 120.03(17)
C17 C18 C13 124.23(19)
O1 C19 C20 110.42(15)
O1 C19 H19A 109.6
C20 C19 H19A 109.6
O1 C19 H19B 109.6
C20 C19 H19B 109.6
H19A C19 H19B 108.1
C19 C20 C21 112.21(17)
C19 C20 H20A 109.2
C21 C20 H20A 109.2
C19 C20 H20B 109.2
C21 C20 H20B 109.2
H20A C20 H20B 107.9
C22 C21 C20 111.39(17)
C22 C21 H21A 109.4
C20 C21 H21A 109.4
C22 C21 H21B 109.4
C20 C21 H21B 109.4
H21A C21 H21B 108.0
C21 C22 N2 113.53(16)
C21 C22 H22A 108.9
N2 C22 H22A 108.9
C21 C22 H22B 108.9
N2 C22 H22B 108.9
H22A C22 H22B 107.7
N2 C23 H23A 109.5
N2 C23 H23B 109.5
H23A C23 H23B 109.5
N2 C23 H23C 109.5
H23A C23 H23C 109.5
H23B C23 H23C 109.5
N2 C24 H24A 109.5
N2 C24 H24B 109.5
H24A C24 H24B 109.5
N2 C24 H24C 109.5
H24A C24 H24C 109.5
H24B C24 H24C 109.5
C26 C25 N2 117.13(17)
C26 C25 H25A 108.0
N2 C25 H25A 108.0
C26 C25 H25B 108.0
N2 C25 H25B 108.0
H25A C25 H25B 107.3
N3 C26 C25 108.60(17)
N3 C26 H26A 110.0
C25 C26 H26A 110.0
N3 C26 H26B 110.0
C25 C26 H26B 110.0
H26A C26 H26B 108.3
N3 C27 H27A 109.5
N3 C27 H27B 109.5
H27A C27 H27B 109.5
N3 C27 H27C 109.5
H27A C27 H27C 109.5
H27B C27 H27C 109.5
N3 C28 H28A 109.5
N3 C28 H28B 109.5
H28A C28 H28B 109.5
N3 C28 H28C 109.5
H28A C28 H28C 109.5
H28B C28 H28C 109.5
C24 N2 C23 109.32(17)
C24 N2 C25 110.50(17)
C23 N2 C25 105.98(15)
C24 N2 C22 110.44(16)
C23 N2 C22 110.68(16)
C25 N2 C22 109.83(15)
C27 N3 C28 109.00(18)
C27 N3 C26 110.98(18)
C28 N3 C26 109.15(17)
C19 O1 B1 115.27(14)

loop_
_geom_bond_atom_site_label_1
_geom_bond_atom_site_label_2
_geom_bond_distance
B1 O1 1.459(2)
B1 C13 1.661(3)
B1 C7 1.666(3)
B1 C1 1.667(3)
C1 C6 1.385(3)
C1 C2 1.390(3)
C2 F1 1.356(2)
C2 C3 1.372(3)
C3 F2 1.350(2)
C3 C4 1.369(3)
C4 F3 1.347(2)
C4 C5 1.372(3)
C5 F4 1.351(2)
C5 C6 1.379(3)
C6 F5 1.356(2)
C7 C8 1.386(3)
C7 C12 1.389(3)
C8 F6 1.364(2)
C8 C9 1.375(3)
C9 F7 1.347(2)
C9 C10 1.375(3)
C10 F8 1.342(2)
C10 C11 1.372(3)
C11 F9 1.349(2)
C11 C12 1.381(3)
C12 F10 1.352(2)
C13 C14 1.381(3)
C13 C18 1.393(3)
C14 F11 1.363(2)
C14 C15 1.385(3)
C15 F12 1.346(2)
C15 C16 1.364(3)
C16 F13 1.347(2)
C16 C17 1.368(3)
C17 F14 1.349(2)
C17 C18 1.377(3)
C18 F15 1.353(2)
C19 O1 1.427(2)
C19 C20 1.503(3)
C19 H19A 0.9900
C19 H19B 0.9900
C20 C21 1.526(3)
C20 H20A 0.9900
C20 H20B 0.9900
C21 C22 1.515(3)
C21 H21A 0.9900
C21 H21B 0.9900
C22 N2 1.520(2)
C22 H22A 0.9900
C22 H22B 0.9900
C23 N2 1.495(3)
C23 H23A 0.9800
C23 H23B 0.9800
C23 H23C 0.9800
C24 N2 1.491(3)
C24 H24A 0.9800
C24 H24B 0.9800
C24 H24C 0.9800
C25 C26 1.509(3)
C25 N2 1.512(3)
C25 H25A 0.9900
C25 H25B 0.9900
C26 N3 1.479(3)
C26 H26A 0.9900
C26 H26B 0.9900
C27 N3 1.458(3)
C27 H27A 0.9800
C27 H27B 0.9800
C27 H27C 0.9800
C28 N3 1.466(3)
C28 H28A 0.9800
C28 H28B 0.9800
C28 H28C 0.9800
